data_4511643
loop_
_publ_author_name
'Davies, Alyn T.'
'Pickett, Philip M.'
'Slawin, Alexandra M. Z.'
'Smith, Andrew D.'

_publ_section_title
;
 Asymmetric Synthesis of Tri- and Tetrasubstituted Trifluoromethyl
 Dihydropyranones from \a-Aroyloxyaldehydes via NHC Redox Catalysis
;
_journal_issue 8
_journal_name_full 'ACS Catalysis'
_journal_page_first 2696
_journal_paper_doi 10.1021/cs500667g
_journal_volume 4
_journal_year 2014
_chemical_absolute_configuration ad
_chemical_formula_moiety 'C13 H10 Br F3 O2'
_chemical_formula_sum 'C13 H10 Br F3 O2'
_chemical_formula_weight 335.12
_space_group_IT_number 19
_symmetry_cell_setting orthorhombic
_symmetry_Int_Tables_number 19
_symmetry_space_group_name_Hall 'P 2ac 2ab'
_symmetry_space_group_name_H-M 'P 21 21 21'
_atom_sites_solution_hydrogens geom
_atom_sites_solution_primary direct
_atom_sites_solution_secondary difmap
_cell_angle_alpha 90.0000
_cell_angle_beta 90.0000
_cell_angle_gamma 90.0000
_cell_formula_units_Z 4
_cell_length_a 6.384(3)
_cell_length_b 11.747(5)
_cell_length_c 17.072(7)
_cell_measurement_reflns_used 3712
_cell_measurement_temperature 93
_cell_measurement_theta_max 25.35
_cell_measurement_theta_min 2.95
_cell_volume 1280.3(10)
_computing_cell_refinement 'CrystalClear-SM Expert 2.0 rc13'
_computing_data_collection 'CrystalClear-SM Expert 2.0 rc13 (Rigaku, 2009)'
_computing_data_reduction 'CrystalClear-SM Expert 2.0 rc13'
_computing_molecular_graphics 'CrystalStructure 4.0'
_computing_publication_material 'CrystalStructure 4.0 (Rigaku, 2010)'
_computing_structure_refinement 'SHELXL97 (Sheldrick, 2008)'
_computing_structure_solution 'SIR2004 (Burla, et al., 2005)'
_diffrn_ambient_temperature 93
_diffrn_detector_area_resol_mean 14.629
_diffrn_measured_fraction_theta_full 0.998
_diffrn_measured_fraction_theta_max 0.997
_diffrn_measurement_device_type 'Rigaku Mercury70'
_diffrn_measurement_method \w
_diffrn_radiation_type 'Mo K\a'
_diffrn_radiation_wavelength 0.71075
_diffrn_reflns_av_R_equivalents 0.0560
_diffrn_reflns_Laue_measured_fraction_full 0.998
_diffrn_reflns_Laue_measured_fraction_max 0.997
_diffrn_reflns_limit_h_max 6
_diffrn_reflns_limit_h_min -7
_diffrn_reflns_limit_k_max 10
_diffrn_reflns_limit_k_min -14
_diffrn_reflns_limit_l_max 19
_diffrn_reflns_limit_l_min -20
_diffrn_reflns_number 7788
_diffrn_reflns_point_group_measured_fraction_full 0.995
_diffrn_reflns_point_group_measured_fraction_max 0.993
_diffrn_reflns_theta_full 25.000
_diffrn_reflns_theta_max 25.335
_diffrn_reflns_theta_min 2.105
_diffrn_standards_number 0
_exptl_absorpt_coefficient_mu 3.251
_exptl_absorpt_correction_T_max 0.850
_exptl_absorpt_correction_T_min 0.530
_exptl_absorpt_correction_type multi-scan
_exptl_absorpt_process_details 'REQAB (Rigaku, 1998)'
_exptl_crystal_colour colorless
_exptl_crystal_density_diffrn 1.738
_exptl_crystal_density_method 'not measured'
_exptl_crystal_description prism
_exptl_crystal_F_000 664.00
_exptl_crystal_size_max 0.100
_exptl_crystal_size_mid 0.100
_exptl_crystal_size_min 0.050
_refine_diff_density_max 0.280
_refine_diff_density_min -0.580
_refine_ls_abs_structure_details 'Flack, H. D. (1983), Acta Cryst. A39, 876-881.  947 Friedel Pairs'
_refine_ls_abs_structure_Flack 0.004(21)
_refine_ls_extinction_method none
_refine_ls_goodness_of_fit_ref 0.771
_refine_ls_hydrogen_treatment constr
_refine_ls_number_parameters 172
_refine_ls_number_reflns 2316
_refine_ls_number_restraints 0
_refine_ls_R_factor_gt 0.0409
_refine_ls_shift/su_max 0.001
_refine_ls_structure_factor_coef Fsqd
_refine_ls_weighting_details 'w = 1/[\s^2^(Fo^2^)+(0.0531P)^2^+0.0000P] where P=(Fo^2^+2Fc^2^)/3'
_refine_ls_weighting_scheme calc
_refine_ls_wR_factor_ref 0.0977
_reflns_number_gt 1719
_reflns_number_total 2316
_reflns_threshold_expression F^2^>2.0\s(F^2^)
_cod_data_source_file cs500667g_si_002.cif
_cod_data_source_block 14
_cod_depositor_comments 'Adding full bibliography for 4511643--4511645.cif.'
_cod_original_cell_volume 1280.3(9)
_cod_database_code 4511643

loop_
_symmetry_equiv_pos_site_id
_symmetry_equiv_pos_as_xyz
1 +X,+Y,+Z
2 1/2+X,1/2-Y,-Z
3 -X,1/2+Y,1/2-Z
4 1/2-X,-Y,1/2+Z

loop_
_atom_site_label
_atom_site_type_symbol
_atom_site_fract_x
_atom_site_fract_y
_atom_site_fract_z
_atom_site_U_iso_or_equiv
_atom_site_adp_type
_atom_site_occupancy
_atom_site_symmetry_multiplicity
_atom_site_calc_flag
_atom_site_refinement_flags
Br11 Br 0.50561(11) 0.54658(6) 1.01194(4) 0.0404(3) Uani 1.0 4 d .
F1 F -0.0196(7) 0.9310(4) 0.5395(3) 0.0537(11) Uani 1.0 4 d .
F2 F -0.1371(7) 0.7899(5) 0.6049(3) 0.0579(13) Uani 1.0 4 d .
F3 F 0.1430(7) 0.7719(5) 0.5368(3) 0.0590(13) Uani 1.0 4 d .
O1 O 0.0391(7) 0.9407(4) 0.7027(3) 0.0339(12) Uani 1.0 4 d .
O2 O 0.0133(8) 1.0418(4) 0.8111(3) 0.0382(11) Uani 1.0 4 d .
C2 C 0.1315(11) 0.9987(6) 0.7649(4) 0.0301(17) Uani 1.0 4 d .
C3 C 0.3674(11) 1.0063(6) 0.7652(4) 0.0303(17) Uani 1.0 4 d .
C4 C 0.4744(12) 0.8934(5) 0.7382(4) 0.0286(15) Uani 1.0 4 d .
C5 C 0.3635(10) 0.8523(6) 0.6651(4) 0.0301(16) Uani 1.0 4 d .
C6 C 0.1669(10) 0.8779(6) 0.6527(4) 0.0285(15) Uani 1.0 4 d .
C7 C 0.4478(9) 1.0515(6) 0.8428(4) 0.0372(18) Uani 1.0 4 d .
C8 C 0.4814(11) 0.8035(5) 0.8028(4) 0.0263(14) Uani 1.0 4 d .
C9 C 0.6605(10) 0.7915(6) 0.8476(4) 0.0321(17) Uani 1.0 4 d .
C10 C 0.6693(11) 0.7146(7) 0.9091(4) 0.0330(17) Uani 1.0 4 d .
C11 C 0.4951(13) 0.6496(5) 0.9267(4) 0.0309(14) Uani 1.0 4 d .
C12 C 0.3139(10) 0.6595(6) 0.8829(4) 0.0331(17) Uani 1.0 4 d .
C13 C 0.3090(10) 0.7355(6) 0.8206(4) 0.0324(17) Uani 1.0 4 d .
C14 C 0.0396(11) 0.8428(6) 0.5840(4) 0.0364(18) Uani 1.0 4 d .
H3 H 0.4048 1.0649 0.7250 0.0363 Uiso 1.0 4 calc R
H4 H 0.6222 0.9118 0.7235 0.0343 Uiso 1.0 4 calc R
H5 H 0.4374 0.8076 0.6278 0.0361 Uiso 1.0 4 calc R
H7A H 0.4060 0.9998 0.8850 0.0446 Uiso 1.0 4 calc R
H7B H 0.3886 1.1272 0.8524 0.0446 Uiso 1.0 4 calc R
H7C H 0.6009 1.0568 0.8410 0.0446 Uiso 1.0 4 calc R
H9 H 0.7798 0.8368 0.8360 0.0386 Uiso 1.0 4 calc R
H10 H 0.7941 0.7066 0.9389 0.0396 Uiso 1.0 4 calc R
H12 H 0.1942 0.6149 0.8952 0.0397 Uiso 1.0 4 calc R
H13 H 0.1859 0.7413 0.7896 0.0389 Uiso 1.0 4 calc R

loop_
_atom_site_aniso_label
_atom_site_aniso_U_11
_atom_site_aniso_U_22
_atom_site_aniso_U_33
_atom_site_aniso_U_12
_atom_site_aniso_U_13
_atom_site_aniso_U_23
Br11 0.0497(5) 0.0401(5) 0.0313(5) 0.0091(5) 0.0018(5) 0.0073(3)
F1 0.059(3) 0.065(3) 0.037(3) 0.009(3) -0.009(3) 0.009(2)
F2 0.044(3) 0.076(4) 0.054(3) -0.023(3) -0.004(3) -0.004(3)
F3 0.057(3) 0.076(4) 0.044(3) 0.017(3) -0.006(3) -0.032(3)
O1 0.028(3) 0.043(3) 0.031(3) 0.004(3) 0.001(3) -0.006(2)
O2 0.032(3) 0.047(3) 0.036(3) 0.004(4) 0.011(3) -0.008(2)
C2 0.033(5) 0.032(4) 0.026(4) 0.002(4) -0.000(4) 0.001(4)
C3 0.027(4) 0.024(4) 0.040(5) -0.001(3) 0.004(4) 0.002(4)
C4 0.026(4) 0.029(4) 0.031(4) -0.001(4) -0.002(4) 0.000(3)
C5 0.032(4) 0.024(4) 0.034(5) 0.004(3) 0.000(4) -0.002(4)
C6 0.029(4) 0.034(4) 0.022(4) 0.000(3) 0.001(3) -0.007(4)
C7 0.036(5) 0.031(4) 0.044(5) -0.004(4) -0.003(4) -0.005(4)
C8 0.030(4) 0.026(3) 0.023(4) -0.001(4) -0.001(4) -0.002(3)
C9 0.026(4) 0.034(4) 0.037(5) -0.008(4) 0.001(4) 0.005(4)
C10 0.032(4) 0.037(5) 0.030(5) 0.005(4) -0.008(4) 0.001(4)
C11 0.037(4) 0.027(4) 0.029(4) 0.006(4) 0.002(4) 0.000(3)
C12 0.030(4) 0.031(4) 0.038(5) -0.005(4) 0.006(4) 0.003(4)
C13 0.027(4) 0.033(4) 0.037(5) 0.005(4) 0.000(4) 0.005(4)
C14 0.041(5) 0.041(4) 0.028(4) 0.002(4) -0.000(4) 0.000(3)

loop_
_atom_type_symbol
_atom_type_description
_atom_type_scat_dispersion_real
_atom_type_scat_dispersion_imag
_atom_type_scat_source
C C 0.0033 0.0016
;
International Tables for Crystallography
(1992, Vol. C, Tables 4.2.6.8 and 6.1.1.4)
;
H H 0.0000 0.0000
;
International Tables for Crystallography
(1992, Vol. C, Table 6.1.1.4)
;
Br Br -0.2901 2.4595
;
International Tables for Crystallography
(1992, Vol. C, Tables 4.2.6.8 and 6.1.1.4)
;
F F 0.0171 0.0103
;
International Tables for Crystallography
(1992, Vol. C, Tables 4.2.6.8 and 6.1.1.4)
;
O O 0.0106 0.0060
;
International Tables for Crystallography
(1992, Vol. C, Tables 4.2.6.8 and 6.1.1.4)
;

loop_
_geom_angle_atom_site_label_1
_geom_angle_atom_site_label_2
_geom_angle_atom_site_label_3
_geom_angle
_geom_angle_publ_flag
C2 O1 C6 118.6(5) yes
O1 C2 O2 116.1(6) yes
O1 C2 C3 117.0(6) yes
O2 C2 C3 126.8(7) yes
C2 C3 C4 112.7(6) yes
C2 C3 C7 111.2(6) yes
C4 C3 C7 114.0(6) yes
C3 C4 C5 108.0(6) yes
C3 C4 C8 112.8(5) yes
C5 C4 C8 112.8(5) yes
C4 C5 C6 120.6(6) yes
O1 C6 C5 125.8(6) yes
O1 C6 C14 108.1(6) yes
C5 C6 C14 126.1(6) yes
C4 C8 C9 119.6(6) yes
C4 C8 C13 122.1(6) yes
C9 C8 C13 118.3(6) yes
C8 C9 C10 121.3(6) yes
C9 C10 C11 119.4(6) yes
Br11 C11 C10 119.4(6) yes
Br11 C11 C12 119.9(6) yes
C10 C11 C12 120.6(6) yes
C11 C12 C13 119.1(6) yes
C8 C13 C12 121.2(6) yes
F1 C14 F2 105.8(6) yes
F1 C14 F3 106.2(5) yes
F1 C14 C6 112.8(6) yes
F2 C14 F3 106.8(6) yes
F2 C14 C6 112.4(6) yes
F3 C14 C6 112.3(6) yes
C2 C3 H3 106.083 no
C4 C3 H3 106.076 no
C7 C3 H3 106.080 no
C3 C4 H4 107.657 no
C5 C4 H4 107.667 no
C8 C4 H4 107.651 no
C4 C5 H5 119.717 no
C6 C5 H5 119.723 no
C3 C7 H7A 109.467 no
C3 C7 H7B 109.472 no
C3 C7 H7C 109.472 no
H7A C7 H7B 109.481 no
H7A C7 H7C 109.467 no
H7B C7 H7C 109.468 no
C8 C9 H9 119.363 no
C10 C9 H9 119.364 no
C9 C10 H10 120.278 no
C11 C10 H10 120.277 no
C11 C12 H12 120.423 no
C13 C12 H12 120.432 no
C8 C13 H13 119.388 no
C12 C13 H13 119.399 no

loop_
_geom_bond_atom_site_label_1
_geom_bond_atom_site_label_2
_geom_bond_distance
_geom_bond_publ_flag
Br11 C11 1.894(6) yes
F1 C14 1.339(8) yes
F2 C14 1.336(9) yes
F3 C14 1.334(9) yes
O1 C2 1.394(8) yes
O1 C6 1.392(8) yes
O2 C2 1.203(8) yes
C2 C3 1.508(10) yes
C3 C4 1.562(9) yes
C3 C7 1.516(10) yes
C4 C5 1.515(9) yes
C4 C8 1.528(9) yes
C5 C6 1.308(9) yes
C6 C14 1.485(10) yes
C8 C9 1.383(9) yes
C8 C13 1.393(9) yes
C9 C10 1.387(10) yes
C10 C11 1.382(10) yes
C11 C12 1.383(10) yes
C12 C13 1.388(10) yes
C3 H3 1.000 no
C4 H4 1.000 no
C5 H5 0.950 no
C7 H7A 0.980 no
C7 H7B 0.980 no
C7 H7C 0.980 no
C9 H9 0.950 no
C10 H10 0.950 no
C12 H12 0.950 no
C13 H13 0.950 no

loop_
_geom_contact_atom_site_label_1
_geom_contact_atom_site_label_2
_geom_contact_distance
_geom_contact_publ_flag
_geom_contact_site_symmetry_2
F1 O1 2.813(6) no .
F1 C5 3.381(8) no .
F2 O1 2.681(7) no .
F2 C5 3.436(8) no .
F3 O1 3.520(7) no .
F3 C5 2.769(8) no .
O1 C4 2.899(9) no .
O1 C13 3.582(8) no .
O2 C6 3.462(8) no .
O2 C7 2.829(8) no .
C2 C5 2.839(10) no .
C2 C8 3.266(10) no .
C2 C13 3.427(10) no .
C3 C6 2.757(10) no .
C3 C9 3.442(10) no .
C3 C13 3.339(10) no .
C5 C13 3.010(10) no .
C6 C8 3.371(9) no .
C6 C13 3.441(10) no .
C7 C8 3.000(9) no .
C7 C9 3.344(10) no .
C8 C11 2.784(8) no .
C9 C12 2.768(10) no .
C10 C13 2.763(10) no .
Br11 F1 3.499(5) no 3_546
Br11 O2 3.195(5) no 2_567
F1 Br11 3.499(5) no 3_556
F1 F3 3.466(7) no 2_466
F1 C7 3.396(8) no 4_574
F1 C12 3.535(8) no 3_556
F2 F3 2.890(6) no 2_466
F2 O2 3.343(7) no 3_546
F2 C4 3.579(8) no 1_455
F2 C5 3.429(8) no 1_455
F2 C7 3.546(9) no 3_546
F3 F1 3.466(7) no 2_566
F3 F2 2.890(6) no 2_566
F3 F3 3.469(6) no 2_466
F3 F3 3.469(6) no 2_566
F3 C14 3.533(8) no 2_566
O2 Br11 3.195(5) no 2_467
O2 F2 3.343(7) no 3_556
C4 F2 3.579(8) no 1_655
C5 F2 3.429(8) no 1_655
C7 F1 3.396(8) no 4_575
C7 F2 3.546(9) no 3_556
C12 F1 3.535(8) no 3_546
C14 F3 3.533(8) no 2_466
Br11 H10 2.9119 no .
Br11 H12 2.9272 no .
F1 H5 3.5900 no .
F3 H5 2.4741 no .
O1 H3 2.7792 no .
O1 H5 3.2472 no .
O1 H13 2.9268 no .
O2 H3 2.9119 no .
O2 H7A 2.8497 no .
O2 H7B 2.6913 no .
C2 H4 3.3696 no .
C2 H7A 2.6967 no .
C2 H7B 2.6833 no .
C2 H7C 3.3365 no .
C2 H13 3.0722 no .
C3 H5 3.3394 no .
C3 H9 3.5155 no .
C3 H13 3.3473 no .
C4 H7A 2.8343 no .
C4 H7B 3.4118 no .
C4 H7C 2.7226 no .
C4 H9 2.6511 no .
C4 H13 2.7123 no .
C5 H3 2.7114 no .
C5 H13 2.7404 no .
C6 H3 2.9419 no .
C6 H4 3.1739 no .
C6 H13 2.8382 no .
C7 H4 2.8416 no .
C7 H9 3.2967 no .
C8 H3 3.3806 no .
C8 H5 3.0005 no .
C8 H7A 2.7428 no .
C8 H7C 3.1402 no .
C8 H10 3.2686 no .
C8 H12 3.2798 no .
C9 H4 2.5582 no .
C9 H7A 3.0067 no .
C9 H7C 3.1416 no .
C9 H13 3.2414 no .
C10 H12 3.2601 no .
C11 H9 3.2459 no .
C11 H13 3.2458 no .
C12 H10 3.2593 no .
C13 H4 3.3221 no .
C13 H5 3.4961 no .
C13 H7A 3.3511 no .
C13 H9 3.2428 no .
C14 H5 2.6793 no .
H3 H4 2.2713 no .
H3 H5 3.4542 no .
H3 H7A 2.8356 no .
H3 H7B 2.2962 no .
H3 H7C 2.3445 no .
H4 H5 2.3586 no .
H4 H7A 3.2516 no .
H4 H7C 2.6340 no .
H4 H9 2.3397 no .
H5 H13 3.2887 no .
H7A H9 3.1724 no .
H7C H9 2.8263 no .
H9 H10 2.3315 no .
H12 H13 2.3359 no .
Br11 H7A 3.1505 no 2_567
Br11 H9 3.2705 no 2_467
Br11 H10 3.3067 no 2_467
F1 H7A 2.8538 no 4_574
F1 H7B 3.3724 no 4_574
F1 H7C 3.4314 no 4_574
F1 H10 3.5623 no 3_656
F1 H12 2.6745 no 3_556
F2 H4 2.9175 no 1_455
F2 H5 2.7523 no 1_455
F2 H7B 2.6004 no 3_546
F3 H5 3.2398 no 2_466
F3 H7B 3.3703 no 4_574
O1 H4 2.7062 no 1_455
O1 H9 3.0676 no 1_455
O1 H12 3.0326 no 3_556
O2 H4 3.2859 no 1_455
O2 H7C 2.6871 no 1_455
O2 H9 2.8644 no 1_455
O2 H13 3.1729 no 3_556
C2 H4 3.4803 no 1_455
C2 H9 3.1834 no 1_455
C4 H7B 3.5966 no 3_646
C5 H7B 3.0961 no 3_646
C5 H7C 3.4807 no 3_646
C7 H5 3.1362 no 3_656
C8 H3 2.9345 no 3_646
C8 H7B 3.4631 no 3_646
C9 H3 2.9660 no 3_646
C9 H13 3.5461 no 1_655
C10 H3 2.9261 no 3_646
C10 H12 3.5575 no 1_655
C11 H3 2.8480 no 3_646
C11 H10 3.1245 no 2_467
C12 H3 2.8031 no 3_646
C12 H4 3.4542 no 3_646
C12 H10 3.4973 no 1_455
C12 H10 3.4271 no 2_467
C13 H3 2.8227 no 3_646
C13 H7C 3.5151 no 3_646
C13 H9 3.5915 no 1_455
C14 H12 3.5454 no 3_556
H3 C8 2.9345 no 3_656
H3 C9 2.9660 no 3_656
H3 C10 2.9261 no 3_656
H3 C11 2.8480 no 3_656
H3 C12 2.8031 no 3_656
H3 C13 2.8227 no 3_656
H3 H9 3.5606 no 3_656
H3 H10 3.4958 no 3_656
H3 H12 3.3335 no 3_656
H3 H13 3.3454 no 3_656
H4 F2 2.9175 no 1_655
H4 O1 2.7062 no 1_655
H4 O2 3.2859 no 1_655
H4 C2 3.4803 no 1_655
H4 C12 3.4542 no 3_656
H4 H7B 3.5866 no 3_646
H4 H12 3.3422 no 3_656
H5 F2 2.7523 no 1_655
H5 F3 3.2398 no 2_566
H5 C7 3.1362 no 3_646
H5 H7B 2.4162 no 3_646
H5 H7C 3.0039 no 3_646
H7A Br11 3.1505 no 2_467
H7A F1 2.8538 no 4_575
H7B F1 3.3724 no 4_575
H7B F2 2.6004 no 3_556
H7B F3 3.3703 no 4_575
H7B C4 3.5966 no 3_656
H7B C5 3.0961 no 3_656
H7B C8 3.4631 no 3_656
H7B H4 3.5866 no 3_656
H7B H5 2.4162 no 3_656
H7C F1 3.4314 no 4_575
H7C O2 2.6871 no 1_655
H7C C5 3.4807 no 3_656
H7C C13 3.5151 no 3_656
H7C H5 3.0039 no 3_656
H7C H13 3.3955 no 3_656
H9 Br11 3.2705 no 2_567
H9 O1 3.0676 no 1_655
H9 O2 2.8644 no 1_655
H9 C2 3.1834 no 1_655
H9 C13 3.5915 no 1_655
H9 H3 3.5606 no 3_646
H9 H13 2.9332 no 1_655
H10 Br11 3.3067 no 2_567
H10 F1 3.5623 no 3_646
H10 C11 3.1245 no 2_567
H10 C12 3.4973 no 1_655
H10 C12 3.4271 no 2_567
H10 H3 3.4958 no 3_646
H10 H12 2.8709 no 1_655
H10 H12 3.5812 no 2_567
H10 H13 3.5939 no 1_655
H12 F1 2.6745 no 3_546
H12 O1 3.0326 no 3_546
H12 C10 3.5575 no 1_455
H12 C14 3.5454 no 3_546
H12 H3 3.3335 no 3_646
H12 H4 3.3422 no 3_646
H12 H10 2.8709 no 1_455
H12 H10 3.5812 no 2_467
H13 O2 3.1729 no 3_546
H13 C9 3.5461 no 1_455
H13 H3 3.3454 no 3_646
H13 H7C 3.3955 no 3_646
H13 H9 2.9332 no 1_455
H13 H10 3.5939 no 1_455

loop_
_geom_torsion_atom_site_label_1
_geom_torsion_atom_site_label_2
_geom_torsion_atom_site_label_3
_geom_torsion_atom_site_label_4
_geom_torsion
_geom_torsion_publ_flag
C2 O1 C6 C5 11.7(9) no
C2 O1 C6 C14 -169.6(5) no
C6 O1 C2 O2 -172.5(5) no
C6 O1 C2 C3 10.6(8) no
O1 C2 C3 C4 -39.9(8) no
O1 C2 C3 C7 -169.4(5) no
O2 C2 C3 C4 143.6(7) no
O2 C2 C3 C7 14.1(9) no
C2 C3 C4 C5 46.2(7) no
C2 C3 C4 C8 -79.2(7) no
C7 C3 C4 C5 174.2(5) no
C7 C3 C4 C8 48.8(8) no
C3 C4 C5 C6 -27.7(8) no
C3 C4 C8 C9 -96.8(7) no
C3 C4 C8 C13 80.4(7) no
C5 C4 C8 C9 140.5(6) no
C5 C4 C8 C13 -42.3(8) no
C8 C4 C5 C6 97.7(7) no
C4 C5 C6 O1 -1.3(10) no
C4 C5 C6 C14 -179.6(5) no
O1 C6 C14 F1 66.6(7) no
O1 C6 C14 F2 -52.9(7) no
O1 C6 C14 F3 -173.4(5) no
C5 C6 C14 F1 -114.8(8) no
C5 C6 C14 F2 125.7(7) no
C5 C6 C14 F3 5.2(10) no
C4 C8 C9 C10 176.9(5) no
C4 C8 C13 C12 -175.7(5) no
C9 C8 C13 C12 1.5(9) no
C13 C8 C9 C10 -0.4(9) no
C8 C9 C10 C11 -0.8(10) no
C9 C10 C11 Br11 -178.9(5) no
C9 C10 C11 C12 0.9(10) no
Br11 C11 C12 C13 180.0(4) no
C10 C11 C12 C13 0.2(10) no
C11 C12 C13 C8 -1.4(10) no
